data_7709005
loop_
_publ_author_name
'Feige, Felix'
'K\"ogel, Julius F.'
'Lork, Enno'
'Beckmann, Jens'

_publ_section_title
;
 Thermally stable polyfluorinated monoalkoxysilanetriols and
 dialkoxydisiloxanetetrols
;
_journal_name_full 'Dalton Transactions'
_journal_paper_doi 10.1039/D1DT03389A
_journal_year 2021
_chemical_formula_moiety 'C50 H22 F36 O7 Si2, C4 H10 O'
_chemical_formula_sum 'C54 H32 F36 O8 Si2'
_chemical_formula_weight 1548.97
_space_group_crystal_system monoclinic
_space_group_IT_number 14
_space_group_name_Hall '-P 2yn'
_space_group_name_H-M_alt 'P 1 21/n 1'
_atom_sites_solution_hydrogens geom
_audit_creation_date 2020-12-29
_audit_creation_method
;
Olex2 1.2
(compiled 2018.05.29 svn.r3508 for OlexSys, GUI svn.r5506)
;
_audit_update_record
;
2021-10-05 deposited with the CCDC.	2021-11-30 downloaded from the CCDC.
;
_cell_angle_alpha 90
_cell_angle_beta 106.562(2)
_cell_angle_gamma 90
_cell_formula_units_Z 4
_cell_length_a 13.8065(7)
_cell_length_b 25.8702(10)
_cell_length_c 18.0791(8)
_cell_measurement_reflns_used 9893
_cell_measurement_temperature 100(2)
_cell_measurement_theta_max 29.55
_cell_measurement_theta_min 2.20
_cell_volume 6189.5(5)
_computing_molecular_graphics 'Olex2 (Dolomanov et al., 2009)'
_computing_publication_material 'Olex2 (Dolomanov et al., 2009)'
_computing_structure_refinement 'ShelXL (Sheldrick, 2015)'
_diffrn_ambient_temperature 100.0
_diffrn_measured_fraction_theta_full 0.999
_diffrn_measured_fraction_theta_max 0.998
_diffrn_measurement_device_type 'Bruker APEX-II CCD'
_diffrn_measurement_method '\f and \w scans'
_diffrn_radiation_type MoK\a
_diffrn_radiation_wavelength 0.71073
_diffrn_reflns_av_R_equivalents 0.0608
_diffrn_reflns_av_unetI/netI 0.0340
_diffrn_reflns_Laue_measured_fraction_full 0.999
_diffrn_reflns_Laue_measured_fraction_max 0.998
_diffrn_reflns_limit_h_max 18
_diffrn_reflns_limit_h_min -18
_diffrn_reflns_limit_k_max 34
_diffrn_reflns_limit_k_min -34
_diffrn_reflns_limit_l_max 24
_diffrn_reflns_limit_l_min -24
_diffrn_reflns_number 164878
_diffrn_reflns_point_group_measured_fraction_full 0.999
_diffrn_reflns_point_group_measured_fraction_max 0.998
_diffrn_reflns_theta_full 25.242
_diffrn_reflns_theta_max 28.288
_diffrn_reflns_theta_min 2.186
_diffrn_standards_number 0
_exptl_absorpt_coefficient_mu 0.218
_exptl_absorpt_correction_T_max 0.7465
_exptl_absorpt_correction_T_min 0.7167
_exptl_absorpt_correction_type none
_exptl_absorpt_process_details
;
SADABS-2016/2 (Bruker,2016/2) was used for absorption correction.
wR2(int) was 0.0727 before and 0.0561 after correction.
The Ratio of minimum to maximum transmission is 0.9601.
The \l/2 correction factor is Not present.
;
_exptl_crystal_colour colourless
_exptl_crystal_density_diffrn 1.662
_exptl_crystal_description block
_exptl_crystal_F_000 3088
_exptl_crystal_size_max .2
_exptl_crystal_size_mid .2
_exptl_crystal_size_min .2
_refine_diff_density_max 1.960
_refine_diff_density_min -1.084
_refine_diff_density_rms 0.084
_refine_ls_extinction_method none
_refine_ls_goodness_of_fit_ref 1.025
_refine_ls_hydrogen_treatment constr
_refine_ls_matrix_type full
_refine_ls_number_parameters 988
_refine_ls_number_reflns 15340
_refine_ls_number_restraints 0
_refine_ls_restrained_S_all 1.025
_refine_ls_R_factor_all 0.0840
_refine_ls_R_factor_gt 0.0597
_refine_ls_shift/su_max 0.001
_refine_ls_shift/su_mean 0.000
_refine_ls_structure_factor_coef Fsqd
_refine_ls_weighting_details 'w=1/[\s^2^(Fo^2^)+(0.0753P)^2^+10.9707P] where P=(Fo^2^+2Fc^2^)/3'
_refine_ls_weighting_scheme calc
_refine_ls_wR_factor_gt 0.1472
_refine_ls_wR_factor_ref 0.1611
_reflns_Friedel_coverage 0.000
_reflns_number_gt 11621
_reflns_number_total 15340
_reflns_threshold_expression 'I > 2\s(I)'
_cod_data_source_file d1dt03389a2.cif
_cod_data_source_block feigef201110_0m
_cod_database_code 7709005
_shelx_shelxl_version_number 2018/3
_shelx_space_group_comment
;
The symmetry employed for this shelxl refinement is uniquely defined
by the following loop, which should always be used as a source of
symmetry information in preference to the above space-group names.
They are only intended as comments.
;
_olex2_refinement_description
;
1. Fixed Uiso
 At 1.2 times of:
  All C(H) groups, All C(H,H) groups
 At 1.5 times of:
  All C(H,H,H) groups, All O(H) groups
2. Others
 Fixed Sof: F25(0.5) F28(0.5) F63(0.6) F66(0.5) F67(0.25) F70(0.6) F02P(0.5)
 F02R(0.5) F1(0.5) F0AA(0.5) F65(0.5) F68(0.6) F71(0.3) F64(0.4) F27(0.5)
 F24(0.5) F69(0.25)
3.a Secondary CH2 refined with riding coordinates:
 C5(H5A,H5B), C3(H3A,H3B)
3.b Aromatic/amide H refined with riding coordinates:
 C41(H41), C15(H15), C45(H45), C11(H11), C21(H21), C51(H51), C65(H65),
 C53(H53), C35(H35), C31(H31), C43(H43), C25(H25), C13(H13), C55(H55), C23(H23),
  C33(H33), C63(H63), C61(H61)
3.c Idealised Me refined as rotating group:
 C6(H6A,H6B,H6C), C4(H4A,H4B,H4C)
3.d Idealised tetrahedral OH refined as rotating group:
 O2(H2), O7(H7), O6(H6), O3(H3)
;
_olex2_submission_special_instructions 'No special instructions were received'

loop_
_space_group_symop_operation_xyz
'x, y, z'
'-x+1/2, y+1/2, -z+1/2'
'-x, -y, -z'
'x-1/2, -y-1/2, z-1/2'

loop_
_atom_site_label
_atom_site_type_symbol
_atom_site_fract_x
_atom_site_fract_y
_atom_site_fract_z
_atom_site_U_iso_or_equiv
_atom_site_adp_type
_atom_site_occupancy
_atom_site_site_symmetry_order
_atom_site_calc_flag
_atom_site_refinement_flags_posn
_atom_site_refinement_flags_adp
_atom_site_refinement_flags_occupancy
_atom_site_disorder_assembly
_atom_site_disorder_group
Si1 Si 0.48969(5) 0.54349(2) 0.63047(4) 0.01092(13) Uani 1 1 d . . . . .
Si2 Si 0.50402(5) 0.60106(2) 0.48280(4) 0.01084(13) Uani 1 1 d . . . . .
F41 F 0.76941(12) 0.74971(6) 0.74721(9) 0.0229(3) Uani 1 1 d . . . . .
F52 F 0.31894(12) 0.67592(7) 0.13342(9) 0.0288(4) Uani 1 1 d . . . . .
F42 F 0.72992(12) 0.67104(6) 0.76003(9) 0.0263(4) Uani 1 1 d . . . . .
F43 F 0.88525(12) 0.69148(7) 0.77298(9) 0.0264(4) Uani 1 1 d . . . . .
O1 O 0.48418(12) 0.58443(6) 0.69724(9) 0.0117(3) Uani 1 1 d . . . . .
F22 F 0.38158(16) 0.38576(6) 0.82575(10) 0.0380(4) Uani 1 1 d . . . . .
F009 F 0.45185(16) 0.65517(7) 1.02735(9) 0.0373(5) Uani 1 1 d . . . . .
F51 F 0.29441(13) 0.63562(8) 0.23012(10) 0.0369(5) Uani 1 1 d . . . . .
O2 O 0.57018(14) 0.49955(7) 0.66847(10) 0.0178(4) Uani 1 1 d . . . . .
H2 H 0.575521 0.478786 0.634129 0.027 Uiso 1 1 calc GR . . . .
O5 O 0.49019(12) 0.66358(6) 0.48493(9) 0.0124(3) Uani 1 1 d . . . . .
F56 F 0.70727(14) 0.80598(7) 0.28750(10) 0.0343(4) Uani 1 1 d . . . . .
F21 F 0.34965(16) 0.38605(7) 0.70336(11) 0.0400(5) Uani 1 1 d . . . . .
O7 O 0.39966(13) 0.57669(7) 0.42703(10) 0.0157(3) Uani 1 1 d . . . . .
H7 H 0.354115 0.578340 0.449399 0.024 Uiso 1 1 calc GR . . . .
F46 F 0.89010(14) 0.65025(8) 0.43292(10) 0.0387(5) Uani 1 1 d . . . . .
F53 F 0.40085(14) 0.60650(7) 0.17400(11) 0.0378(4) Uani 1 1 d . . . . .
O6 O 0.59469(13) 0.58763(6) 0.44718(10) 0.0164(3) Uani 1 1 d . . . . .
H6 H 0.592237 0.556155 0.435363 0.025 Uiso 1 1 calc GR . . . .
O4 O 0.52290(13) 0.57941(7) 0.56915(10) 0.0167(4) Uani 1 1 d . . . . .
O3 O 0.38261(13) 0.51487(6) 0.58998(10) 0.0155(3) Uani 1 1 d . . . . .
H3 H 0.341626 0.536375 0.563392 0.023 Uiso 1 1 calc GR . . . .
F54 F 0.61417(15) 0.79091(9) 0.17315(11) 0.0460(5) Uani 1 1 d . . . . .
F31 F 0.83688(13) 0.56866(9) 0.75541(11) 0.0426(5) Uani 1 1 d . . . . .
F45 F 0.99767(13) 0.65665(9) 0.54311(12) 0.0429(5) Uani 1 1 d . . . . .
F55 F 0.73140(15) 0.73874(8) 0.22793(14) 0.0486(6) Uani 1 1 d . . . . .
F44 F 0.90902(18) 0.58878(7) 0.51499(14) 0.0508(6) Uani 1 1 d . . . . .
F00Q F 0.31975(16) 0.69789(12) 0.96990(11) 0.0634(8) Uani 1 1 d . . . . .
F00R F 0.4589(2) 0.73679(8) 1.01706(12) 0.0586(7) Uani 1 1 d . . . . .
F62 F 0.51794(17) 0.93565(7) 0.53054(15) 0.0616(8) Uani 1 1 d . . . . .
F36 F 0.62700(17) 0.51863(10) 1.05654(11) 0.0543(6) Uani 1 1 d . . . . .
O8 O 0.23317(14) 0.56684(8) 0.47924(12) 0.0285(4) Uani 1 1 d . . . . .
F34 F 0.77459(15) 0.48992(12) 1.06677(12) 0.0625(8) Uani 1 1 d . . . . .
F00W F 0.4442(2) 0.81240(8) 0.75969(17) 0.0705(9) Uani 1 1 d . . . . .
F23 F 0.22874(16) 0.37942(7) 0.75491(18) 0.0631(8) Uani 1 1 d . . . . .
F35 F 0.6444(3) 0.44570(10) 1.01215(14) 0.0761(9) Uani 1 1 d . . . . .
F25 F 0.0943(10) 0.6008(4) 0.6869(10) 0.046(3) Uani 0.5 1 d . . P . .
F26 F 0.09829(18) 0.58789(12) 0.79751(16) 0.0705(8) Uani 1 1 d . . . . .
F32 F 0.91177(18) 0.59138(13) 0.86633(15) 0.0753(9) Uani 1 1 d . . . . .
C41 C 0.67885(17) 0.70503(9) 0.59747(13) 0.0131(4) Uani 1 1 d . . . . .
H41 H 0.628450 0.719124 0.618017 0.016 Uiso 1 1 calc R . . . .
F33 F 0.9087(2) 0.51222(11) 0.8371(2) 0.1044(14) Uani 1 1 d . . . . .
F61 F 0.6069(3) 0.89352(10) 0.62605(19) 0.1011(14) Uani 1 1 d . . . . .
F28 F 0.0286(8) 0.5299(5) 0.7096(10) 0.083(5) Uani 0.5 1 d . . P . .
C40 C 0.65762(17) 0.69716(9) 0.51839(13) 0.0126(4) Uani 1 1 d . . . . .
C15 C 0.58543(18) 0.53304(9) 0.89610(13) 0.0140(5) Uani 1 1 d . . . . .
H15 H 0.526067 0.527948 0.911812 0.017 Uiso 1 1 calc R . . . .
C45 C 0.73211(18) 0.67579(9) 0.48952(14) 0.0137(4) Uani 1 1 d . . . . .
H45 H 0.718511 0.669632 0.435724 0.016 Uiso 1 1 calc R . . . .
C14 C 0.67878(19) 0.51712(10) 0.94364(14) 0.0166(5) Uani 1 1 d . . . . .
C52 C 0.44762(18) 0.68084(9) 0.25066(14) 0.0148(5) Uani 1 1 d . . . . .
C11 C 0.66726(18) 0.56337(9) 0.80405(13) 0.0128(4) Uani 1 1 d . . . . .
H11 H 0.664449 0.580159 0.756748 0.015 Uiso 1 1 calc R . . . .
C2 C 0.54893(17) 0.70503(8) 0.46757(13) 0.0111(4) Uani 1 1 d . . . . .
C42 C 0.77310(18) 0.69249(9) 0.64677(14) 0.0144(5) Uani 1 1 d . . . . .
C10 C 0.57914(17) 0.55638(8) 0.82570(13) 0.0113(4) Uani 1 1 d . . . . .
C1 C 0.47882(17) 0.57817(9) 0.77433(12) 0.0106(4) Uani 1 1 d . . . . .
C21 C 0.39331(18) 0.49076(9) 0.77172(13) 0.0129(4) Uani 1 1 d . . . . .
H21 H 0.457164 0.474566 0.779360 0.016 Uiso 1 1 calc R . . . .
C51 C 0.46081(17) 0.67876(9) 0.32971(13) 0.0131(4) Uani 1 1 d . . . . .
H51 H 0.416561 0.658194 0.349168 0.016 Uiso 1 1 calc R . . . .
C60 C 0.50111(17) 0.75512(9) 0.48673(13) 0.0127(4) Uani 1 1 d . . . . .
C65 C 0.39755(19) 0.75634(10) 0.47674(14) 0.0172(5) Uani 1 1 d . . . . .
H65 H 0.358220 0.726120 0.460282 0.021 Uiso 1 1 calc R . . . .
C53 C 0.51105(18) 0.71076(9) 0.22087(14) 0.0160(5) Uani 1 1 d . . . . .
H53 H 0.502496 0.712008 0.166867 0.019 Uiso 1 1 calc R . . . .
C30 C 0.46773(17) 0.63274(9) 0.80433(13) 0.0118(4) Uani 1 1 d . . . . .
C35 C 0.48022(18) 0.67620(9) 0.76293(14) 0.0150(5) Uani 1 1 d . . . . .
H35 H 0.493242 0.672351 0.714388 0.018 Uiso 1 1 calc R . . . .
C31 C 0.44895(18) 0.63916(9) 0.87555(13) 0.0147(5) Uani 1 1 d . . . . .
H31 H 0.440613 0.609778 0.904648 0.018 Uiso 1 1 calc R . . . .
C20 C 0.38645(17) 0.54443(9) 0.77141(12) 0.0119(4) Uani 1 1 d . . . . .
C43 C 0.84810(18) 0.67182(9) 0.61833(14) 0.0161(5) Uani 1 1 d . . . . .
H43 H 0.912721 0.663596 0.652018 0.019 Uiso 1 1 calc R . . . .
C50 C 0.53760(17) 0.70627(9) 0.38057(13) 0.0124(4) Uani 1 1 d . . . . .
C22 C 0.30655(19) 0.46077(9) 0.76083(14) 0.0160(5) Uani 1 1 d . . . . .
C44 C 0.82630(18) 0.66344(9) 0.53921(14) 0.0152(5) Uani 1 1 d . . . . .
C25 C 0.29145(18) 0.56707(9) 0.75921(14) 0.0149(5) Uani 1 1 d . . . . .
H25 H 0.285236 0.603653 0.758358 0.018 Uiso 1 1 calc R . . . .
F63 F 0.6429(9) 0.8977(5) 0.5097(7) 0.085(4) Uani 0.6 1 d . . P . .
C54 C 0.58727(18) 0.73883(9) 0.27163(14) 0.0148(5) Uani 1 1 d . . . . .
C32 C 0.44245(18) 0.68840(10) 0.90391(14) 0.0161(5) Uani 1 1 d . . . . .
C13 C 0.76606(19) 0.52289(10) 0.92163(15) 0.0180(5) Uani 1 1 d . . . . .
H13 H 0.829297 0.511335 0.953970 0.022 Uiso 1 1 calc R . . . .
C24 C 0.20599(19) 0.53644(10) 0.74832(15) 0.0192(5) Uani 1 1 d . . . . .
C55 C 0.60023(17) 0.73715(9) 0.35089(14) 0.0137(4) Uani 1 1 d . . . . .
H55 H 0.651929 0.757125 0.384772 0.016 Uiso 1 1 calc R . . . .
C020 C 0.4187(2) 0.69417(11) 0.97940(15) 0.0247(6) Uani 1 1 d . . . . .
C23 C 0.21257(19) 0.48312(10) 0.74923(14) 0.0183(5) Uani 1 1 d . . . . .
H23 H 0.153864 0.462352 0.742051 0.022 Uiso 1 1 calc R . . . .
C12 C 0.75899(18) 0.54596(10) 0.85114(14) 0.0160(5) Uani 1 1 d . . . . .
C023 C 0.79023(18) 0.70115(10) 0.73176(14) 0.0182(5) Uani 1 1 d . . . . .
C33 C 0.45470(19) 0.73184(10) 0.86284(15) 0.0185(5) Uani 1 1 d . . . . .
H33 H 0.450135 0.765476 0.882661 0.022 Uiso 1 1 calc R . . . .
C025 C 0.6593(2) 0.76873(10) 0.24006(15) 0.0205(5) Uani 1 1 d . . . . .
C026 C 0.3652(2) 0.64973(11) 0.19740(15) 0.0213(5) Uani 1 1 d . . . . .
C34 C 0.47375(19) 0.72529(9) 0.79226(15) 0.0190(5) Uani 1 1 d . . . . .
C028 C 0.6823(2) 0.49284(13) 1.01970(16) 0.0285(6) Uani 1 1 d . . . . .
C64 C 0.3513(2) 0.80138(11) 0.49065(16) 0.0225(5) Uani 1 1 d . . . . .
F66 F 0.1941(7) 0.8329(5) 0.4237(7) 0.070(4) Uani 0.5 1 d . . P . .
C02B C 0.9044(2) 0.63951(11) 0.50747(16) 0.0223(5) Uani 1 1 d . . . . .
C02C C 0.3162(2) 0.40300(10) 0.76148(17) 0.0240(6) Uani 1 1 d . . . . .
C63 C 0.4068(2) 0.84576(11) 0.51413(17) 0.0270(6) Uani 1 1 d . . . . .
H63 H 0.374953 0.876453 0.524167 0.032 Uiso 1 1 calc R . . . .
C62 C 0.5098(2) 0.84486(10) 0.52285(17) 0.0259(6) Uani 1 1 d . . . . .
C02F C 0.8534(2) 0.55252(13) 0.82609(17) 0.0286(6) Uani 1 1 d . . . . .
C61 C 0.55727(19) 0.79985(9) 0.50916(15) 0.0184(5) Uani 1 1 d . . . . .
H61 H 0.627899 0.799766 0.515150 0.022 Uiso 1 1 calc R . . . .
C02H C 0.4890(3) 0.77178(11) 0.7475(2) 0.0365(8) Uani 1 1 d . . . . .
C02I C 0.1048(2) 0.56202(12) 0.7360(2) 0.0307(7) Uani 1 1 d . . . . .
F67 F 0.1894(12) 0.7791(12) 0.4141(10) 0.080(8) Uani 0.25 1 d . . P . .
C02K C 0.2393(2) 0.80208(13) 0.4800(2) 0.0356(7) Uani 1 1 d . . . . .
C6 C 0.2617(3) 0.64149(13) 0.5612(2) 0.0371(7) Uani 1 1 d . . . . .
H6A H 0.316405 0.652181 0.539961 0.056 Uiso 1 1 calc GR . . . .
H6B H 0.289417 0.620433 0.607444 0.056 Uiso 1 1 calc GR . . . .
H6C H 0.228778 0.672191 0.574750 0.056 Uiso 1 1 calc GR . . . .
F70 F 0.2171(7) 0.7968(6) 0.5432(5) 0.095(5) Uani 0.6 1 d . . P . .
C02O C 0.5715(3) 0.89247(12) 0.5498(3) 0.0509(11) Uani 1 1 d . . . . .
F02P F 0.5884(4) 0.7940(2) 0.7911(4) 0.0601(14) Uani 0.5 1 d . . P . .
C5 C 0.1866(3) 0.61075(17) 0.5028(3) 0.0581(12) Uani 1 1 d . . . . .
H5A H 0.132349 0.599066 0.524795 0.070 Uiso 1 1 calc R . . . .
H5B H 0.155529 0.632670 0.457346 0.070 Uiso 1 1 calc R . . . .
F02R F 0.4150(5) 0.76779(19) 0.6699(3) 0.0573(13) Uani 0.5 1 d . . P . .
C3 C 0.1608(3) 0.53348(18) 0.4277(3) 0.0615(13) Uani 1 1 d . . . . .
H3A H 0.126374 0.552802 0.380257 0.074 Uiso 1 1 calc R . . . .
H3B H 0.108995 0.522702 0.452828 0.074 Uiso 1 1 calc R . . . .
C4 C 0.2088(3) 0.4880(2) 0.4073(3) 0.0658(13) Uani 1 1 d . . . . .
H4A H 0.252257 0.498136 0.375335 0.099 Uiso 1 1 calc GR . . . .
H4B H 0.156935 0.463908 0.378423 0.099 Uiso 1 1 calc GR . . . .
H4C H 0.249811 0.471089 0.454391 0.099 Uiso 1 1 calc GR . . . .
F1 F 0.5042(7) 0.76312(16) 0.6838(3) 0.0595(17) Uani 0.5 1 d . . P . .
F0AA F 0.5692(4) 0.7741(2) 0.7316(5) 0.0580(16) Uani 0.5 1 d . . P . .
F65 F 0.1957(9) 0.8450(5) 0.4593(11) 0.100(6) Uani 0.5 1 d . . P . .
F68 F 0.1927(5) 0.7589(3) 0.4508(9) 0.082(4) Uani 0.6 1 d . . P . .
F71 F 0.2184(11) 0.8320(9) 0.5368(11) 0.084(7) Uani 0.3 1 d . . P . .
F64 F 0.6568(13) 0.8934(6) 0.5436(9) 0.065(5) Uani 0.4 1 d . . P . .
F27 F 0.0337(8) 0.5299(6) 0.7326(10) 0.090(5) Uani 0.5 1 d . . P . .
F24 F 0.0784(12) 0.5911(6) 0.6753(10) 0.080(5) Uani 0.5 1 d . . P . .
F69 F 0.2096(12) 0.7681(12) 0.509(2) 0.117(15) Uani 0.25 1 d . . P . .

loop_
_atom_site_aniso_label
_atom_site_aniso_U_11
_atom_site_aniso_U_22
_atom_site_aniso_U_33
_atom_site_aniso_U_23
_atom_site_aniso_U_13
_atom_site_aniso_U_12
Si1 0.0139(3) 0.0099(3) 0.0095(3) -0.0005(2) 0.0043(2) -0.0001(2)
Si2 0.0135(3) 0.0099(3) 0.0104(3) -0.0012(2) 0.0054(2) -0.0022(2)
F41 0.0270(8) 0.0222(8) 0.0183(7) -0.0041(6) 0.0047(6) -0.0022(6)
F52 0.0258(9) 0.0395(10) 0.0151(7) -0.0008(7) -0.0038(6) -0.0046(7)
F42 0.0293(9) 0.0308(9) 0.0192(8) 0.0053(6) 0.0076(7) -0.0108(7)
F43 0.0178(8) 0.0380(9) 0.0177(8) 0.0030(7) -0.0040(6) 0.0006(7)
O1 0.0159(8) 0.0113(7) 0.0090(7) 0.0001(6) 0.0051(6) 0.0010(6)
F22 0.0622(13) 0.0182(8) 0.0319(10) 0.0066(7) 0.0106(9) 0.0073(8)
F009 0.0642(13) 0.0339(10) 0.0179(8) 0.0038(7) 0.0185(8) 0.0215(9)
F51 0.0284(9) 0.0599(12) 0.0207(8) -0.0069(8) 0.0045(7) -0.0270(9)
O2 0.0228(9) 0.0146(8) 0.0139(8) -0.0036(6) 0.0021(7) 0.0049(7)
O5 0.0124(8) 0.0102(7) 0.0159(8) -0.0012(6) 0.0062(6) -0.0022(6)
F56 0.0432(11) 0.0324(9) 0.0285(9) -0.0014(7) 0.0118(8) -0.0229(8)
F21 0.0653(13) 0.0235(9) 0.0334(10) -0.0074(7) 0.0176(9) 0.0099(9)
O7 0.0171(8) 0.0166(8) 0.0144(8) -0.0041(6) 0.0061(7) -0.0036(7)
F46 0.0326(10) 0.0610(13) 0.0275(9) 0.0064(9) 0.0167(8) 0.0184(9)
F53 0.0376(10) 0.0270(9) 0.0413(10) -0.0180(8) -0.0008(8) -0.0038(8)
O6 0.0195(9) 0.0124(8) 0.0207(9) -0.0038(7) 0.0114(7) -0.0029(7)
O4 0.0202(9) 0.0180(8) 0.0132(8) 0.0005(7) 0.0071(7) -0.0035(7)
O3 0.0171(8) 0.0127(8) 0.0161(8) -0.0007(6) 0.0039(7) -0.0019(6)
F54 0.0393(11) 0.0647(14) 0.0281(9) 0.0266(9) -0.0002(8) -0.0203(10)
F31 0.0250(9) 0.0743(15) 0.0356(10) 0.0222(10) 0.0198(8) 0.0092(9)
F45 0.0156(8) 0.0614(13) 0.0514(12) -0.0183(10) 0.0089(8) 0.0043(8)
F55 0.0412(11) 0.0366(11) 0.0860(17) -0.0015(10) 0.0470(12) -0.0040(9)
F44 0.0655(14) 0.0218(9) 0.0827(16) 0.0041(10) 0.0491(13) 0.0154(9)
F00Q 0.0382(12) 0.133(2) 0.0238(10) 0.0065(12) 0.0167(9) 0.0386(13)
F00R 0.117(2) 0.0341(11) 0.0287(10) -0.0177(9) 0.0266(12) -0.0089(12)
F62 0.0490(13) 0.0127(8) 0.0924(18) -0.0110(10) -0.0293(12) 0.0098(8)
F36 0.0568(14) 0.0901(18) 0.0231(9) 0.0201(10) 0.0229(9) 0.0232(12)
O8 0.0159(9) 0.0333(11) 0.0354(11) -0.0058(9) 0.0056(8) 0.0034(8)
F34 0.0289(10) 0.127(2) 0.0291(10) 0.0398(13) 0.0036(8) 0.0129(12)
F00W 0.109(2) 0.0221(10) 0.112(2) 0.0286(12) 0.0817(19) 0.0308(12)
F23 0.0323(11) 0.0193(9) 0.143(2) -0.0018(12) 0.0331(13) -0.0103(8)
F35 0.129(3) 0.0539(15) 0.0440(13) 0.0231(11) 0.0233(15) -0.0321(16)
F25 0.019(4) 0.035(3) 0.080(8) 0.029(3) 0.006(4) 0.012(2)
F26 0.0448(13) 0.099(2) 0.0717(17) -0.0115(15) 0.0233(12) 0.0370(14)
F32 0.0405(13) 0.131(3) 0.0614(15) -0.0298(16) 0.0251(12) -0.0475(15)
C41 0.0127(11) 0.0113(10) 0.0159(11) 0.0004(8) 0.0048(9) -0.0005(8)
F33 0.087(2) 0.0838(19) 0.190(3) 0.095(2) 0.117(2) 0.0703(17)
F61 0.111(2) 0.0406(14) 0.089(2) -0.0213(14) -0.073(2) 0.0058(14)
F28 0.009(4) 0.030(4) 0.180(10) -0.032(5) -0.021(5) -0.005(3)
C40 0.0117(11) 0.0093(10) 0.0156(11) 0.0010(8) 0.0020(9) -0.0014(8)
C15 0.0129(11) 0.0159(11) 0.0149(11) -0.0013(9) 0.0068(9) -0.0001(9)
C45 0.0150(11) 0.0101(10) 0.0163(11) 0.0011(8) 0.0046(9) -0.0011(8)
C14 0.0187(12) 0.0171(11) 0.0141(11) 0.0039(9) 0.0049(9) 0.0023(9)
C52 0.0128(11) 0.0154(11) 0.0148(11) -0.0029(9) 0.0015(9) -0.0004(9)
C11 0.0148(11) 0.0118(10) 0.0128(10) 0.0005(8) 0.0056(9) -0.0006(8)
C2 0.0104(10) 0.0092(10) 0.0134(10) 0.0002(8) 0.0028(8) -0.0018(8)
C42 0.0149(11) 0.0129(11) 0.0150(11) 0.0023(9) 0.0033(9) -0.0027(9)
C10 0.0137(11) 0.0085(10) 0.0123(10) -0.0021(8) 0.0045(8) -0.0001(8)
C1 0.0126(10) 0.0110(10) 0.0097(10) -0.0003(8) 0.0057(8) 0.0013(8)
C21 0.0131(11) 0.0135(11) 0.0129(11) 0.0002(8) 0.0049(9) 0.0015(8)
C51 0.0111(11) 0.0131(11) 0.0153(11) 0.0008(9) 0.0042(9) 0.0007(8)
C60 0.0131(11) 0.0129(10) 0.0107(10) 0.0002(8) 0.0012(8) 0.0026(8)
C65 0.0158(12) 0.0158(11) 0.0191(12) 0.0018(9) 0.0033(9) 0.0006(9)
C53 0.0165(11) 0.0178(11) 0.0133(11) 0.0012(9) 0.0037(9) 0.0023(9)
C30 0.0095(10) 0.0120(10) 0.0130(10) -0.0024(8) 0.0021(8) 0.0000(8)
C35 0.0163(11) 0.0141(11) 0.0163(11) -0.0013(9) 0.0076(9) 0.0014(9)
C31 0.0157(11) 0.0154(11) 0.0132(11) -0.0010(9) 0.0043(9) 0.0021(9)
C20 0.0145(11) 0.0125(10) 0.0092(10) -0.0005(8) 0.0043(8) -0.0006(8)
C43 0.0117(11) 0.0149(11) 0.0198(12) 0.0036(9) 0.0012(9) 0.0001(9)
C50 0.0117(10) 0.0109(10) 0.0144(11) 0.0001(8) 0.0032(8) 0.0016(8)
C22 0.0191(12) 0.0141(11) 0.0163(11) -0.0004(9) 0.0072(9) -0.0036(9)
C44 0.0114(11) 0.0131(11) 0.0221(12) 0.0018(9) 0.0066(9) 0.0012(8)
C25 0.0140(11) 0.0142(11) 0.0164(11) 0.0012(9) 0.0043(9) 0.0009(9)
F63 0.069(7) 0.031(4) 0.165(11) -0.027(6) 0.051(7) -0.032(4)
C54 0.0148(11) 0.0132(11) 0.0172(11) 0.0032(9) 0.0056(9) 0.0020(9)
C32 0.0143(11) 0.0195(12) 0.0135(11) -0.0040(9) 0.0021(9) 0.0046(9)
C13 0.0151(12) 0.0189(12) 0.0193(12) 0.0030(10) 0.0038(9) 0.0037(9)
C24 0.0140(12) 0.0216(13) 0.0219(12) 0.0025(10) 0.0050(10) 0.0013(10)
C55 0.0103(10) 0.0125(10) 0.0168(11) 0.0011(9) 0.0016(9) 0.0002(8)
C020 0.0339(15) 0.0247(13) 0.0155(12) -0.0039(10) 0.0069(11) 0.0128(12)
C23 0.0161(12) 0.0196(12) 0.0188(12) -0.0001(10) 0.0045(9) -0.0062(10)
C12 0.0142(11) 0.0177(11) 0.0179(12) -0.0007(9) 0.0075(9) -0.0010(9)
C023 0.0138(11) 0.0206(12) 0.0178(12) 0.0032(10) 0.0008(9) -0.0030(9)
C33 0.0177(12) 0.0142(11) 0.0237(13) -0.0056(10) 0.0059(10) 0.0030(9)
C025 0.0206(13) 0.0217(13) 0.0192(12) 0.0028(10) 0.0055(10) -0.0033(10)
C026 0.0211(13) 0.0257(13) 0.0156(12) -0.0029(10) 0.0027(10) -0.0053(10)
C34 0.0206(13) 0.0127(11) 0.0264(13) 0.0003(10) 0.0111(10) 0.0015(9)
C028 0.0223(14) 0.0421(17) 0.0202(13) 0.0127(12) 0.0049(11) 0.0026(12)
C64 0.0186(13) 0.0241(13) 0.0252(13) 0.0054(11) 0.0069(10) 0.0088(10)
F66 0.016(3) 0.108(12) 0.083(5) 0.065(6) 0.008(3) 0.024(4)
C02B 0.0191(13) 0.0254(13) 0.0227(13) 0.0016(11) 0.0065(10) 0.0060(10)
C02C 0.0231(13) 0.0162(12) 0.0349(15) -0.0019(11) 0.0117(12) -0.0047(10)
C63 0.0279(15) 0.0215(13) 0.0284(14) -0.0033(11) 0.0029(12) 0.0118(11)
C62 0.0240(14) 0.0145(12) 0.0304(15) -0.0044(10) -0.0067(11) 0.0040(10)
C02F 0.0149(13) 0.0433(17) 0.0292(15) 0.0121(13) 0.0088(11) 0.0077(12)
C61 0.0140(11) 0.0125(11) 0.0246(13) -0.0030(9) -0.0011(10) 0.0028(9)
C02H 0.056(2) 0.0140(13) 0.053(2) 0.0058(13) 0.0386(18) 0.0072(13)
C02I 0.0142(13) 0.0264(14) 0.0511(19) 0.0060(13) 0.0087(13) 0.0016(11)
F67 0.017(5) 0.15(3) 0.058(8) -0.029(10) -0.007(5) 0.023(11)
C02K 0.0241(15) 0.0338(17) 0.053(2) 0.0103(15) 0.0167(15) 0.0135(13)
C6 0.0438(19) 0.0332(17) 0.0406(18) 0.0001(14) 0.0221(15) 0.0130(14)
F70 0.052(4) 0.169(13) 0.081(5) 0.012(8) 0.047(4) 0.004(8)
C02O 0.035(2) 0.0141(14) 0.080(3) -0.0127(16) -0.0206(19) 0.0087(13)
F02P 0.052(3) 0.044(3) 0.083(4) 0.016(3) 0.017(3) -0.025(2)
C5 0.0287(18) 0.063(3) 0.076(3) -0.023(2) 0.0042(18) 0.0244(18)
F02R 0.075(4) 0.048(3) 0.042(2) 0.028(2) 0.004(2) -0.012(3)
C3 0.0221(17) 0.064(3) 0.084(3) -0.027(2) -0.0085(18) -0.0015(17)
C4 0.051(3) 0.085(3) 0.060(3) -0.014(2) 0.012(2) -0.022(2)
F1 0.132(6) 0.018(2) 0.049(3) 0.009(2) 0.061(4) 0.003(3)
F0AA 0.038(3) 0.038(3) 0.117(5) 0.038(3) 0.052(3) 0.013(2)
F65 0.040(5) 0.046(4) 0.229(19) 0.056(9) 0.063(10) 0.032(3)
F68 0.009(2) 0.037(3) 0.185(12) -0.016(6) 0.004(6) 0.006(2)
F71 0.041(5) 0.135(15) 0.085(12) -0.061(13) 0.030(7) 0.017(9)
F64 0.035(4) 0.018(3) 0.120(12) -0.016(6) -0.015(7) -0.005(3)
F27 0.026(6) 0.052(6) 0.213(14) 0.023(6) 0.066(8) 0.005(4)
F24 0.033(6) 0.150(12) 0.055(5) 0.053(8) 0.010(5) 0.044(7)
F69 0.013(6) 0.12(2) 0.21(3) 0.14(2) 0.020(15) 0.004(10)

loop_
_atom_type_symbol
_atom_type_description
_atom_type_scat_dispersion_real
_atom_type_scat_dispersion_imag
_atom_type_scat_source
C C 0.0033 0.0016 'International Tables Vol C Tables 4.2.6.8 and 6.1.1.4'
H H 0.0000 0.0000 'International Tables Vol C Tables 4.2.6.8 and 6.1.1.4'
F F 0.0171 0.0103 'International Tables Vol C Tables 4.2.6.8 and 6.1.1.4'
O O 0.0106 0.0060 'International Tables Vol C Tables 4.2.6.8 and 6.1.1.4'
Si Si 0.0817 0.0704 'International Tables Vol C Tables 4.2.6.8 and 6.1.1.4'

loop_
_geom_angle_atom_site_label_1
_geom_angle_atom_site_label_2
_geom_angle_atom_site_label_3
_geom_angle
_geom_angle_site_symmetry_1
_geom_angle_site_symmetry_3
_geom_angle_publ_flag
O1 Si1 O3 113.68(9) . . ?
O2 Si1 O1 108.54(9) . . ?
O2 Si1 O4 113.96(10) . . ?
O2 Si1 O3 107.47(10) . . ?
O4 Si1 O1 102.61(9) . . ?
O4 Si1 O3 110.67(9) . . ?
O5 Si2 O7 108.01(9) . . ?
O6 Si2 O5 109.59(9) . . ?
O6 Si2 O7 108.77(9) . . ?
O6 Si2 O4 112.70(10) . . ?
O4 Si2 O5 108.07(9) . . ?
O4 Si2 O7 109.60(9) . . ?
C1 O1 Si1 132.78(14) . . ?
Si1 O2 H2 109.5 . . ?
C2 O5 Si2 131.31(14) . . ?
Si2 O7 H7 109.5 . . ?
Si2 O6 H6 109.5 . . ?
Si2 O4 Si1 150.47(12) . . ?
Si1 O3 H3 109.5 . . ?
C5 O8 C3 112.4(3) . . ?
C40 C41 H41 119.7 . . ?
C42 C41 H41 119.7 . . ?
C42 C41 C40 120.6(2) . . ?
C41 C40 C45 118.8(2) . . ?
C41 C40 C2 118.7(2) . . ?
C45 C40 C2 121.9(2) . . ?
C14 C15 H15 120.0 . . ?
C10 C15 H15 120.0 . . ?
C10 C15 C14 120.0(2) . . ?
C40 C45 H45 119.9 . . ?
C44 C45 C40 120.2(2) . . ?
C44 C45 H45 119.9 . . ?
C15 C14 C028 118.2(2) . . ?
C13 C14 C15 121.4(2) . . ?
C13 C14 C028 120.4(2) . . ?
C51 C52 C026 119.6(2) . . ?
C53 C52 C51 120.6(2) . . ?
C53 C52 C026 119.9(2) . . ?
C10 C11 H11 119.9 . . ?
C12 C11 H11 119.9 . . ?
C12 C11 C10 120.3(2) . . ?
O5 C2 C40 106.73(17) . . ?
O5 C2 C60 105.98(18) . . ?
O5 C2 C50 109.96(18) . . ?
C40 C2 C60 112.74(18) . . ?
C40 C2 C50 114.38(19) . . ?
C50 C2 C60 106.74(18) . . ?
C41 C42 C023 117.8(2) . . ?
C43 C42 C41 120.9(2) . . ?
C43 C42 C023 121.3(2) . . ?
C15 C10 C11 118.9(2) . . ?
C15 C10 C1 121.5(2) . . ?
C11 C10 C1 119.4(2) . . ?
O1 C1 C10 110.07(17) . . ?
O1 C1 C30 106.21(17) . . ?
O1 C1 C20 107.77(17) . . ?
C30 C1 C10 106.68(18) . . ?
C20 C1 C10 114.15(18) . . ?
C20 C1 C30 111.69(18) . . ?
C20 C21 H21 120.0 . . ?
C20 C21 C22 120.0(2) . . ?
C22 C21 H21 120.0 . . ?
C52 C51 H51 119.5 . . ?
C50 C51 C52 120.9(2) . . ?
C50 C51 H51 119.5 . . ?
C65 C60 C2 118.8(2) . . ?
C61 C60 C2 121.9(2) . . ?
C61 C60 C65 119.2(2) . . ?
C60 C65 H65 119.8 . . ?
C64 C65 C60 120.4(2) . . ?
C64 C65 H65 119.8 . . ?
C52 C53 H53 120.7 . . ?
C52 C53 C54 118.6(2) . . ?
C54 C53 H53 120.7 . . ?
C35 C30 C1 120.9(2) . . ?
C35 C30 C31 119.1(2) . . ?
C31 C30 C1 120.0(2) . . ?
C30 C35 H35 119.9 . . ?
C30 C35 C34 120.2(2) . . ?
C34 C35 H35 119.9 . . ?
C30 C31 H31 120.0 . . ?
C32 C31 C30 120.0(2) . . ?
C32 C31 H31 120.0 . . ?
C21 C20 C1 120.8(2) . . ?
C21 C20 C25 118.6(2) . . ?
C25 C20 C1 120.1(2) . . ?
C42 C43 H43 120.8 . . ?
C42 C43 C44 118.4(2) . . ?
C44 C43 H43 120.8 . . ?
C51 C50 C2 120.3(2) . . ?
C51 C50 C55 118.7(2) . . ?
C55 C50 C2 120.9(2) . . ?
C21 C22 C02C 118.9(2) . . ?
C23 C22 C21 121.4(2) . . ?
C23 C22 C02C 119.7(2) . . ?
C45 C44 C43 121.1(2) . . ?
C45 C44 C02B 119.5(2) . . ?
C43 C44 C02B 119.4(2) . . ?
C20 C25 H25 119.8 . . ?
C24 C25 C20 120.4(2) . . ?
C24 C25 H25 119.8 . . ?
F64 F63 C02O 61(3) . . ?
C53 C54 C55 121.0(2) . . ?
C53 C54 C025 118.7(2) . . ?
C55 C54 C025 120.3(2) . . ?
C31 C32 C020 118.9(2) . . ?
C33 C32 C31 121.2(2) . . ?
C33 C32 C020 120.0(2) . . ?
C14 C13 H13 120.9 . . ?
C14 C13 C12 118.3(2) . . ?
C12 C13 H13 120.9 . . ?
C25 C24 C02I 119.1(2) . . ?
C23 C24 C25 121.2(2) . . ?
C23 C24 C02I 119.7(2) . . ?
C50 C55 C54 120.2(2) . . ?
C50 C55 H55 119.9 . . ?
C54 C55 H55 119.9 . . ?
F009 C020 F00Q 106.9(3) . . ?
F009 C020 F00R 106.3(2) . . ?
F009 C020 C32 113.3(2) . . ?
F00Q C020 F00R 105.6(3) . . ?
F00Q C020 C32 111.9(2) . . ?
F00R C020 C32 112.4(3) . . ?
C22 C23 C24 118.4(2) . . ?
C22 C23 H23 120.8 . . ?
C24 C23 H23 120.8 . . ?
C11 C12 C13 121.2(2) . . ?
C11 C12 C02F 119.8(2) . . ?
C13 C12 C02F 119.0(2) . . ?
F41 C023 F42 105.8(2) . . ?
F41 C023 C42 111.9(2) . . ?
F42 C023 C42 111.6(2) . . ?
F43 C023 F41 107.2(2) . . ?
F43 C023 F42 107.2(2) . . ?
F43 C023 C42 112.7(2) . . ?
C32 C33 H33 120.7 . . ?
C32 C33 C34 118.7(2) . . ?
C34 C33 H33 120.7 . . ?
F56 C025 C54 113.0(2) . . ?
F54 C025 F56 107.0(2) . . ?
F54 C025 F55 106.4(2) . . ?
F54 C025 C54 112.4(2) . . ?
F55 C025 F56 105.7(2) . . ?
F55 C025 C54 111.8(2) . . ?
F52 C026 F53 106.2(2) . . ?
F52 C026 C52 111.9(2) . . ?
F51 C026 F52 107.1(2) . . ?
F51 C026 F53 107.1(2) . . ?
F51 C026 C52 112.4(2) . . ?
F53 C026 C52 111.9(2) . . ?
C35 C34 C02H 119.6(2) . . ?
C33 C34 C35 120.9(2) . . ?
C33 C34 C02H 119.5(2) . . ?
F36 C028 C14 112.1(2) . . ?
F34 C028 F36 107.1(3) . . ?
F34 C028 F35 107.2(3) . . ?
F34 C028 C14 112.9(2) . . ?
F35 C028 F36 104.4(3) . . ?
F35 C028 C14 112.6(3) . . ?
C65 C64 C02K 119.8(3) . . ?
C63 C64 C65 120.8(2) . . ?
C63 C64 C02K 119.4(3) . . ?
C02K F66 F67 58.9(8) . . ?
F65 F66 F67 123(2) . . ?
F65 F66 C02K 71.3(13) . . ?
F46 C02B F45 105.2(2) . . ?
F46 C02B C44 112.7(2) . . ?
F45 C02B C44 112.2(2) . . ?
F44 C02B F46 107.5(2) . . ?
F44 C02B F45 105.6(2) . . ?
F44 C02B C44 113.1(2) . . ?
F22 C02C F21 106.0(2) . . ?
F22 C02C C22 112.2(2) . . ?
F21 C02C C22 111.7(2) . . ?
F23 C02C F22 107.3(2) . . ?
F23 C02C F21 106.8(2) . . ?
F23 C02C C22 112.4(2) . . ?
C64 C63 H63 120.5 . . ?
C64 C63 C62 118.9(2) . . ?
C62 C63 H63 120.5 . . ?
C63 C62 C61 120.9(3) . . ?
C63 C62 C02O 119.6(3) . . ?
C61 C62 C02O 119.5(3) . . ?
F31 C02F F32 101.5(3) . . ?
F31 C02F C12 114.0(2) . . ?
F32 C02F C12 110.7(2) . . ?
F33 C02F F31 110.2(3) . . ?
F33 C02F F32 106.4(3) . . ?
F33 C02F C12 113.1(3) . . ?
C60 C61 C62 119.8(2) . . ?
C60 C61 H61 120.1 . . ?
C62 C61 H61 120.1 . . ?
F00W C02H C34 114.9(3) . . ?
F00W C02H F02P 90.6(3) . . ?
F00W C02H F02R 89.0(4) . . ?
F02P C02H C34 106.0(3) . . ?
F02R C02H C34 106.8(3) . . ?
F02R C02H F02P 143.9(4) . . ?
F1 C02H F00W 121.8(4) . . ?
F1 C02H C34 116.1(3) . . ?
F1 C02H F02P 100.6(5) . . ?
F1 C02H F02R 50.8(4) . . ?
F0AA C02H F00W 121.3(4) . . ?
F0AA C02H C34 116.2(3) . . ?
F0AA C02H F02P 49.1(4) . . ?
F0AA C02H F02R 101.9(5) . . ?
F0AA C02H F1 52.4(4) . . ?
F25 C02I F26 99.2(8) . . ?
F25 C02I C24 110.7(7) . . ?
F26 C02I C24 112.4(3) . . ?
F28 C02I F25 108.2(10) . . ?
F28 C02I F26 112.7(7) . . ?
F28 C02I C24 112.8(6) . . ?
F27 C02I F25 121.8(10) . . ?
F27 C02I F26 97.8(8) . . ?
F27 C02I F28 17.7(15) . . ?
F27 C02I C24 113.0(7) . . ?
F27 C02I F24 108.1(11) . . ?
F24 C02I F25 15.7(12) . . ?
F24 C02I F26 110.4(8) . . ?
F24 C02I F28 93.3(11) . . ?
F24 C02I C24 113.9(8) . . ?
F66 F67 F69 93.1(16) . . ?
C02K F67 F66 56.8(9) . . ?
C02K F67 F69 43.3(9) . . ?
F68 F67 F66 122(2) . . ?
F68 F67 C02K 71.0(13) . . ?
F68 F67 F69 29.4(14) . . ?
F66 C02K C64 110.7(5) . . ?
F66 C02K F67 64.2(12) . . ?
F66 C02K F68 97.8(8) . . ?
F66 C02K F71 94.8(9) . . ?
F67 C02K C64 111.1(7) . . ?
F67 C02K F71 138.6(10) . . ?
F70 C02K C64 112.7(5) . . ?
F70 C02K F66 125.6(7) . . ?
F70 C02K F67 123.9(11) . . ?
F70 C02K F68 93.0(7) . . ?
F70 C02K F71 40.2(8) . . ?
F65 C02K C64 115.7(6) . . ?
F65 C02K F66 32.0(8) . . ?
F65 C02K F67 92.6(11) . . ?
F65 C02K F70 98.2(8) . . ?
F65 C02K F68 119.1(8) . . ?
F65 C02K F71 63.0(9) . . ?
F68 C02K C64 114.0(4) . . ?
F68 C02K F67 36.6(9) . . ?
F68 C02K F71 126.1(9) . . ?
F71 C02K C64 109.7(7) . . ?
F69 C02K C64 114.7(8) . . ?
F69 C02K F66 131.7(11) . . ?
F69 C02K F67 84.4(19) . . ?
F69 C02K F70 46(2) . . ?
F69 C02K F65 126.9(13) . . ?
F69 C02K F68 48.8(19) . . ?
F69 C02K F71 85(2) . . ?
H6A C6 H6B 109.5 . . ?
H6A C6 H6C 109.5 . . ?
H6B C6 H6C 109.5 . . ?
C5 C6 H6A 109.5 . . ?
C5 C6 H6B 109.5 . . ?
C5 C6 H6C 109.5 . . ?
F71 F70 C02K 76.2(12) . . ?
F71 F70 F69 134(2) . . ?
F69 F70 C02K 60.4(11) . . ?
F62 C02O F63 101.9(6) . . ?
F62 C02O C62 112.5(3) . . ?
F61 C02O F62 105.5(3) . . ?
F61 C02O F63 115.9(5) . . ?
F61 C02O C62 111.2(4) . . ?
F63 C02O C62 109.5(6) . . ?
F64 C02O F62 116.2(8) . . ?
F64 C02O F61 90.9(8) . . ?
F64 C02O F63 25.6(9) . . ?
F64 C02O C62 117.6(8) . . ?
F0AA F02P C02H 53.3(3) . . ?
O8 C5 C6 110.9(3) . . ?
O8 C5 H5A 109.5 . . ?
O8 C5 H5B 109.5 . . ?
C6 C5 H5A 109.5 . . ?
C6 C5 H5B 109.5 . . ?
H5A C5 H5B 108.1 . . ?
F1 F02R C02H 54.3(3) . . ?
O8 C3 H3A 109.3 . . ?
O8 C3 H3B 109.3 . . ?
O8 C3 C4 111.6(3) . . ?
H3A C3 H3B 108.0 . . ?
C4 C3 H3A 109.3 . . ?
C4 C3 H3B 109.3 . . ?
C3 C4 H4A 109.5 . . ?
C3 C4 H4B 109.5 . . ?
C3 C4 H4C 109.5 . . ?
H4A C4 H4B 109.5 . . ?
H4A C4 H4C 109.5 . . ?
H4B C4 H4C 109.5 . . ?
F02R F1 C02H 74.9(4) . . ?
F0AA F1 C02H 62.6(4) . . ?
F0AA F1 F02R 135.1(6) . . ?
F02P F0AA C02H 77.6(5) . . ?
F1 F0AA C02H 65.0(4) . . ?
F1 F0AA F02P 140.6(6) . . ?
F66 F65 C02K 76.7(15) . . ?
F66 F65 F71 138(2) . . ?
C02K F65 F71 62.5(7) . . ?
F67 F68 C02K 72.4(15) . . ?
F67 F68 F69 127(2) . . ?
F69 F68 C02K 57.1(10) . . ?
C02K F71 F65 54.5(7) . . ?
C02K F71 F69 41.9(9) . . ?
F70 F71 C02K 63.6(9) . . ?
F70 F71 F65 111.1(15) . . ?
F70 F71 F69 23.7(13) . . ?
F65 F71 F69 87.6(11) . . ?
F63 F64 C02O 93(3) . . ?
F67 F69 F71 96.6(12) . . ?
C02K F69 F67 52.3(12) . . ?
C02K F69 F71 53.0(14) . . ?
F70 F69 F67 119.3(17) . . ?
F70 F69 C02K 73.5(17) . . ?
F70 F69 F68 142.3(18) . . ?
F70 F69 F71 22.7(11) . . ?
F68 F69 F67 23.4(10) . . ?
F68 F69 C02K 74.1(15) . . ?
F68 F69 F71 119.8(13) . . ?

loop_
_geom_bond_atom_site_label_1
_geom_bond_atom_site_label_2
_geom_bond_distance
_geom_bond_site_symmetry_2
_geom_bond_publ_flag
Si1 O1 1.6237(16) . ?
Si1 O2 1.6012(18) . ?
Si1 O4 1.6101(18) . ?
Si1 O3 1.6287(18) . ?
Si2 O5 1.6303(17) . ?
Si2 O7 1.6316(18) . ?
Si2 O6 1.6007(18) . ?
Si2 O4 1.6084(17) . ?
F41 C023 1.336(3) . ?
F52 C026 1.336(3) . ?
F42 C023 1.343(3) . ?
F43 C023 1.335(3) . ?
O1 C1 1.426(3) . ?
F22 C02C 1.329(3) . ?
F009 C020 1.324(3) . ?
F51 C026 1.330(3) . ?
O2 H2 0.8400 . ?
O5 C2 1.432(3) . ?
F56 C025 1.334(3) . ?
F21 C02C 1.337(3) . ?
O7 H7 0.8400 . ?
F46 C02B 1.335(3) . ?
F53 C026 1.338(3) . ?
O6 H6 0.8400 . ?
O3 H3 0.8400 . ?
F54 C025 1.323(3) . ?
F31 C02F 1.301(3) . ?
F45 C02B 1.340(3) . ?
F55 C025 1.328(3) . ?
F44 C02B 1.319(3) . ?
F00Q C020 1.331(4) . ?
F00R C020 1.331(3) . ?
F62 C02O 1.330(4) . ?
F36 C028 1.327(4) . ?
O8 C5 1.429(4) . ?
O8 C3 1.442(4) . ?
F34 C028 1.317(3) . ?
F00W C02H 1.270(3) . ?
F23 C02C 1.327(3) . ?
F35 C028 1.319(4) . ?
F25 C02I 1.320(13) . ?
F26 C02I 1.322(4) . ?
F32 C02F 1.362(4) . ?
C41 H41 0.9500 . ?
C41 C40 1.390(3) . ?
C41 C42 1.390(3) . ?
F33 C02F 1.274(4) . ?
F61 C02O 1.325(5) . ?
F28 C02I 1.319(9) . ?
C40 C45 1.394(3) . ?
C40 C2 1.533(3) . ?
C15 H15 0.9500 . ?
C15 C14 1.392(3) . ?
C15 C10 1.389(3) . ?
C45 H45 0.9500 . ?
C45 C44 1.391(3) . ?
C14 C13 1.381(4) . ?
C14 C028 1.500(4) . ?
C52 C51 1.389(3) . ?
C52 C53 1.388(3) . ?
C52 C026 1.498(3) . ?
C11 H11 0.9500 . ?
C11 C10 1.392(3) . ?
C11 C12 1.385(3) . ?
C2 C60 1.538(3) . ?
C2 C50 1.536(3) . ?
C42 C43 1.388(3) . ?
C42 C023 1.503(3) . ?
C10 C1 1.538(3) . ?
C1 C30 1.536(3) . ?
C1 C20 1.534(3) . ?
C21 H21 0.9500 . ?
C21 C20 1.392(3) . ?
C21 C22 1.393(3) . ?
C51 H51 0.9500 . ?
C51 C50 1.386(3) . ?
C60 C65 1.390(3) . ?
C60 C61 1.387(3) . ?
C65 H65 0.9500 . ?
C65 C64 1.386(4) . ?
C53 H53 0.9500 . ?
C53 C54 1.388(3) . ?
C30 C35 1.388(3) . ?
C30 C31 1.394(3) . ?
C35 H35 0.9500 . ?
C35 C34 1.389(3) . ?
C31 H31 0.9500 . ?
C31 C32 1.385(3) . ?
C20 C25 1.395(3) . ?
C43 H43 0.9500 . ?
C43 C44 1.392(3) . ?
C50 C55 1.392(3) . ?
C22 C23 1.381(4) . ?
C22 C02C 1.500(4) . ?
C44 C02B 1.493(3) . ?
C25 H25 0.9500 . ?
C25 C24 1.388(3) . ?
F63 C02O 1.387(16) . ?
F63 F64 0.60(2) . ?
C54 C55 1.393(3) . ?
C54 C025 1.496(3) . ?
C32 C020 1.499(3) . ?
C32 C33 1.384(4) . ?
C13 H13 0.9500 . ?
C13 C12 1.385(3) . ?
C24 C23 1.382(4) . ?
C24 C02I 1.504(4) . ?
C55 H55 0.9500 . ?
C23 H23 0.9500 . ?
C12 C02F 1.506(4) . ?
C33 H33 0.9500 . ?
C33 C34 1.385(4) . ?
C34 C02H 1.497(4) . ?
C64 C63 1.378(4) . ?
C64 C02K 1.503(4) . ?
F66 F67 1.40(3) . ?
F66 C02K 1.303(9) . ?
F66 F65 0.711(18) . ?
C63 H63 0.9500 . ?
C63 C62 1.385(4) . ?
C62 C61 1.393(4) . ?
C62 C02O 1.498(4) . ?
C61 H61 0.9500 . ?
C02H F02P 1.490(6) . ?
C02H F02R 1.485(6) . ?
C02H F1 1.249(5) . ?
C02H F0AA 1.223(5) . ?
C02I F27 1.274(11) . ?
C02I F24 1.295(16) . ?
F67 C02K 1.334(17) . ?
F67 F68 0.83(2) . ?
F67 F69 1.68(3) . ?
C02K F70 1.273(9) . ?
C02K F65 1.268(11) . ?
C02K F68 1.323(7) . ?
C02K F71 1.381(12) . ?
C02K F69 1.155(14) . ?
C6 H6A 0.9800 . ?
C6 H6B 0.9800 . ?
C6 H6C 0.9800 . ?
C6 C5 1.482(5) . ?
F70 F71 0.918(17) . ?
F70 F69 0.96(4) . ?
C02O F64 1.21(2) . ?
F02P F0AA 1.153(8) . ?
C5 H5A 0.9900 . ?
C5 H5B 0.9900 . ?
F02R F1 1.191(8) . ?
C3 H3A 0.9900 . ?
C3 H3B 0.9900 . ?
C3 C4 1.450(6) . ?
C4 H4A 0.9800 . ?
C4 H4B 0.9800 . ?
C4 H4C 0.9800 . ?
F1 F0AA 1.092(8) . ?
F65 F71 1.39(2) . ?
F68 F69 1.04(4) . ?
F71 F69 1.72(4) . ?

loop_
_geom_torsion_atom_site_label_1
_geom_torsion_atom_site_label_2
_geom_torsion_atom_site_label_3
_geom_torsion_atom_site_label_4
_geom_torsion
_geom_torsion_site_symmetry_1
_geom_torsion_site_symmetry_2
_geom_torsion_site_symmetry_3
_geom_torsion_site_symmetry_4
_geom_torsion_publ_flag
Si1 O1 C1 C10 68.9(2) . . . . ?
Si1 O1 C1 C30 -175.99(15) . . . . ?
Si1 O1 C1 C20 -56.2(2) . . . . ?
Si2 O5 C2 C40 -55.4(2) . . . . ?
Si2 O5 C2 C60 -175.76(15) . . . . ?
Si2 O5 C2 C50 69.2(2) . . . . ?
O1 Si1 O4 Si2 -125.0(2) . . . . ?
O1 C1 C30 C35 -10.0(3) . . . . ?
O1 C1 C30 C31 172.7(2) . . . . ?
O1 C1 C20 C21 85.7(2) . . . . ?
O1 C1 C20 C25 -86.7(2) . . . . ?
O2 Si1 O1 C1 -44.9(2) . . . . ?
O2 Si1 O4 Si2 117.9(2) . . . . ?
O5 Si2 O4 Si1 119.1(2) . . . . ?
O5 C2 C60 C65 -32.2(3) . . . . ?
O5 C2 C60 C61 151.8(2) . . . . ?
O5 C2 C50 C51 14.7(3) . . . . ?
O5 C2 C50 C55 -168.9(2) . . . . ?
O7 Si2 O5 C2 -124.57(19) . . . . ?
O7 Si2 O4 Si1 1.7(3) . . . . ?
O6 Si2 O5 C2 -6.2(2) . . . . ?
O6 Si2 O4 Si1 -119.6(2) . . . . ?
O4 Si1 O1 C1 -165.84(19) . . . . ?
O4 Si2 O5 C2 116.94(19) . . . . ?
O3 Si1 O1 C1 74.6(2) . . . . ?
O3 Si1 O4 Si2 -3.3(3) . . . . ?
F62 C02O F64 F63 -60(3) . . . . ?
F00W C02H F02P F0AA -132.7(4) . . . . ?
F00W C02H F02R F1 133.9(4) . . . . ?
F00W C02H F1 F02R -57.9(5) . . . . ?
F00W C02H F1 F0AA 107.1(6) . . . . ?
F00W C02H F0AA F02P 59.3(6) . . . . ?
F00W C02H F0AA F1 -108.0(6) . . . . ?
C41 C40 C45 C44 -1.0(3) . . . . ?
C41 C40 C2 O5 -70.0(2) . . . . ?
C41 C40 C2 C60 46.0(3) . . . . ?
C41 C40 C2 C50 168.2(2) . . . . ?
C41 C42 C43 C44 -0.7(3) . . . . ?
C41 C42 C023 F41 -54.4(3) . . . . ?
C41 C42 C023 F42 64.0(3) . . . . ?
C41 C42 C023 F43 -175.3(2) . . . . ?
F61 C02O F64 F63 -168(3) . . . . ?
C40 C41 C42 C43 0.0(3) . . . . ?
C40 C41 C42 C023 -178.9(2) . . . . ?
C40 C45 C44 C43 0.3(4) . . . . ?
C40 C45 C44 C02B 178.7(2) . . . . ?
C40 C2 C60 C65 -148.6(2) . . . . ?
C40 C2 C60 C61 35.4(3) . . . . ?
C40 C2 C50 C51 134.8(2) . . . . ?
C40 C2 C50 C55 -48.9(3) . . . . ?
C15 C14 C13 C12 1.2(4) . . . . ?
C15 C14 C028 F36 -44.7(4) . . . . ?
C15 C14 C028 F34 -165.7(3) . . . . ?
C15 C14 C028 F35 72.7(4) . . . . ?
C15 C10 C1 O1 -161.4(2) . . . . ?
C15 C10 C1 C30 83.8(2) . . . . ?
C15 C10 C1 C20 -40.0(3) . . . . ?
C45 C40 C2 O5 101.2(2) . . . . ?
C45 C40 C2 C60 -142.9(2) . . . . ?
C45 C40 C2 C50 -20.7(3) . . . . ?
C45 C44 C02B F46 24.2(3) . . . . ?
C45 C44 C02B F45 142.8(2) . . . . ?
C45 C44 C02B F44 -98.0(3) . . . . ?
C14 C15 C10 C11 0.0(3) . . . . ?
C14 C15 C10 C1 -175.3(2) . . . . ?
C14 C13 C12 C11 0.7(4) . . . . ?
C14 C13 C12 C02F -179.9(2) . . . . ?
C52 C51 C50 C2 177.9(2) . . . . ?
C52 C51 C50 C55 1.5(3) . . . . ?
C52 C53 C54 C55 0.0(4) . . . . ?
C52 C53 C54 C025 176.6(2) . . . . ?
C11 C10 C1 O1 23.3(3) . . . . ?
C11 C10 C1 C30 -91.5(2) . . . . ?
C11 C10 C1 C20 144.6(2) . . . . ?
C11 C12 C02F F31 -8.6(4) . . . . ?
C11 C12 C02F F32 105.1(3) . . . . ?
C11 C12 C02F F33 -135.6(3) . . . . ?
C2 C40 C45 C44 -172.1(2) . . . . ?
C2 C60 C65 C64 -177.6(2) . . . . ?
C2 C60 C61 C62 177.4(2) . . . . ?
C2 C50 C55 C54 -178.4(2) . . . . ?
C42 C41 C40 C45 0.9(3) . . . . ?
C42 C41 C40 C2 172.3(2) . . . . ?
C42 C43 C44 C45 0.5(4) . . . . ?
C42 C43 C44 C02B -177.8(2) . . . . ?
C10 C15 C14 C13 -1.5(4) . . . . ?
C10 C15 C14 C028 179.1(2) . . . . ?
C10 C11 C12 C13 -2.2(4) . . . . ?
C10 C11 C12 C02F 178.4(2) . . . . ?
C10 C1 C30 C35 107.4(2) . . . . ?
C10 C1 C30 C31 -69.9(3) . . . . ?
C10 C1 C20 C21 -36.9(3) . . . . ?
C10 C1 C20 C25 150.7(2) . . . . ?
C1 C30 C35 C34 -177.5(2) . . . . ?
C1 C30 C31 C32 177.7(2) . . . . ?
C1 C20 C25 C24 173.1(2) . . . . ?
C21 C20 C25 C24 0.5(3) . . . . ?
C21 C22 C23 C24 0.2(4) . . . . ?
C21 C22 C02C F22 55.3(3) . . . . ?
C21 C22 C02C F21 -63.6(3) . . . . ?
C21 C22 C02C F23 176.4(3) . . . . ?
C51 C52 C53 C54 -0.5(4) . . . . ?
C51 C52 C026 F52 139.8(2) . . . . ?
C51 C52 C026 F51 19.3(3) . . . . ?
C51 C52 C026 F53 -101.2(3) . . . . ?
C51 C50 C55 C54 -2.0(3) . . . . ?
C60 C2 C50 C51 -99.8(2) . . . . ?
C60 C2 C50 C55 76.6(3) . . . . ?
C60 C65 C64 C63 0.4(4) . . . . ?
C60 C65 C64 C02K -179.7(3) . . . . ?
C65 C60 C61 C62 1.3(4) . . . . ?
C65 C64 C63 C62 0.7(4) . . . . ?
C65 C64 C02K F66 -114.7(8) . . . . ?
C65 C64 C02K F67 -45.3(15) . . . . ?
C65 C64 C02K F70 98.8(8) . . . . ?
C65 C64 C02K F65 -149.3(10) . . . . ?
C65 C64 C02K F68 -5.7(8) . . . . ?
C65 C64 C02K F71 142.0(12) . . . . ?
C65 C64 C02K F69 48(3) . . . . ?
C53 C52 C51 C50 -0.2(4) . . . . ?
C53 C52 C026 F52 -41.2(3) . . . . ?
C53 C52 C026 F51 -161.7(2) . . . . ?
C53 C52 C026 F53 77.7(3) . . . . ?
C53 C54 C55 C50 1.2(4) . . . . ?
C53 C54 C025 F56 160.1(2) . . . . ?
C53 C54 C025 F54 38.9(3) . . . . ?
C53 C54 C025 F55 -80.8(3) . . . . ?
C30 C1 C20 C21 -158.0(2) . . . . ?
C30 C1 C20 C25 29.5(3) . . . . ?
C30 C35 C34 C33 -0.1(4) . . . . ?
C30 C35 C34 C02H 179.1(3) . . . . ?
C30 C31 C32 C020 177.9(2) . . . . ?
C30 C31 C32 C33 -0.3(4) . . . . ?
C35 C30 C31 C32 0.3(3) . . . . ?
C35 C34 C02H F00W 152.9(3) . . . . ?
C35 C34 C02H F02P -108.8(4) . . . . ?
C35 C34 C02H F02R 56.0(4) . . . . ?
C35 C34 C02H F1 2.0(7) . . . . ?
C35 C34 C02H F0AA -57.0(6) . . . . ?
C31 C30 C35 C34 -0.2(4) . . . . ?
C31 C32 C020 F009 30.1(4) . . . . ?
C31 C32 C020 F00Q -90.8(3) . . . . ?
C31 C32 C020 F00R 150.6(2) . . . . ?
C31 C32 C33 C34 0.0(4) . . . . ?
C20 C1 C30 C35 -127.2(2) . . . . ?
C20 C1 C30 C31 55.4(3) . . . . ?
C20 C21 C22 C23 0.3(4) . . . . ?
C20 C21 C22 C02C -180.0(2) . . . . ?
C20 C25 C24 C23 0.0(4) . . . . ?
C20 C25 C24 C02I 179.4(2) . . . . ?
C43 C42 C023 F41 126.7(2) . . . . ?
C43 C42 C023 F42 -114.9(2) . . . . ?
C43 C42 C023 F43 5.8(3) . . . . ?
C43 C44 C02B F46 -157.4(2) . . . . ?
C43 C44 C02B F45 -38.8(3) . . . . ?
C43 C44 C02B F44 80.4(3) . . . . ?
C50 C2 C60 C65 85.0(2) . . . . ?
C50 C2 C60 C61 -91.0(3) . . . . ?
C22 C21 C20 C1 -173.2(2) . . . . ?
C22 C21 C20 C25 -0.7(3) . . . . ?
C25 C24 C23 C22 -0.4(4) . . . . ?
C25 C24 C02I F25 44.4(8) . . . . ?
C25 C24 C02I F26 -65.5(4) . . . . ?
C25 C24 C02I F28 165.8(9) . . . . ?
C25 C24 C02I F27 -175.0(9) . . . . ?
C25 C24 C02I F24 61.0(9) . . . . ?
C32 C33 C34 C35 0.2(4) . . . . ?
C32 C33 C34 C02H -179.0(3) . . . . ?
C13 C14 C028 F36 135.9(3) . . . . ?
C13 C14 C028 F34 14.9(4) . . . . ?
C13 C14 C028 F35 -106.7(3) . . . . ?
C13 C12 C02F F31 172.0(3) . . . . ?
C13 C12 C02F F32 -74.4(3) . . . . ?
C13 C12 C02F F33 45.0(4) . . . . ?
C55 C54 C025 F56 -23.3(3) . . . . ?
C55 C54 C025 F54 -144.5(2) . . . . ?
C55 C54 C025 F55 95.8(3) . . . . ?
C020 C32 C33 C34 -178.2(2) . . . . ?
C23 C22 C02C F22 -125.0(3) . . . . ?
C23 C22 C02C F21 116.1(3) . . . . ?
C23 C22 C02C F23 -3.9(4) . . . . ?
C23 C24 C02I F25 -136.1(8) . . . . ?
C23 C24 C02I F26 114.0(3) . . . . ?
C23 C24 C02I F28 -14.7(9) . . . . ?
C23 C24 C02I F27 4.4(10) . . . . ?
C23 C24 C02I F24 -119.5(8) . . . . ?
C12 C11 C10 C15 1.8(3) . . . . ?
C12 C11 C10 C1 177.3(2) . . . . ?
C023 C42 C43 C44 178.2(2) . . . . ?
C33 C32 C020 F009 -151.7(3) . . . . ?
C33 C32 C020 F00Q 87.4(3) . . . . ?
C33 C32 C020 F00R -31.2(4) . . . . ?
C33 C34 C02H F00W -27.9(5) . . . . ?
C33 C34 C02H F02P 70.4(4) . . . . ?
C33 C34 C02H F02R -124.9(4) . . . . ?
C33 C34 C02H F1 -178.9(5) . . . . ?
C33 C34 C02H F0AA 122.2(6) . . . . ?
C025 C54 C55 C50 -175.3(2) . . . . ?
C026 C52 C51 C50 178.7(2) . . . . ?
C026 C52 C53 C54 -179.4(2) . . . . ?
C34 C02H F02P F0AA 111.1(4) . . . . ?
C34 C02H F02R F1 -110.3(4) . . . . ?
C34 C02H F1 F02R 90.9(4) . . . . ?
C34 C02H F1 F0AA -104.1(4) . . . . ?
C34 C02H F0AA F02P -88.8(5) . . . . ?
C34 C02H F0AA F1 103.9(4) . . . . ?
C028 C14 C13 C12 -179.4(2) . . . . ?
C64 C63 C62 C61 -0.8(4) . . . . ?
C64 C63 C62 C02O -178.8(3) . . . . ?
C64 C02K F70 F71 94.0(13) . . . . ?
C64 C02K F70 F69 -103.0(12) . . . . ?
C64 C02K F65 F66 88.4(19) . . . . ?
C64 C02K F65 F71 -100.1(9) . . . . ?
C64 C02K F68 F67 -93.6(14) . . . . ?
C64 C02K F68 F69 102.5(14) . . . . ?
C64 C02K F71 F70 -102.3(12) . . . . ?
C64 C02K F71 F65 109.6(8) . . . . ?
C64 C02K F71 F69 -114.5(10) . . . . ?
C64 C02K F69 F67 -110.7(10) . . . . ?
C64 C02K F69 F70 98.5(14) . . . . ?
C64 C02K F69 F68 -101.2(9) . . . . ?
C64 C02K F69 F71 109.4(12) . . . . ?
F66 F67 C02K C64 -103.6(7) . . . . ?
F66 F67 C02K F70 117.0(11) . . . . ?
F66 F67 C02K F65 15.3(10) . . . . ?
F66 F67 C02K F68 154.2(16) . . . . ?
F66 F67 C02K F71 66(2) . . . . ?
F66 F67 C02K F69 142.1(14) . . . . ?
F66 F67 F68 C02K -25.5(15) . . . . ?
F66 F67 F68 F69 -9(3) . . . . ?
F66 F67 F69 C02K -31.0(11) . . . . ?
F66 F67 F69 F70 1(2) . . . . ?
F66 F67 F69 F68 173(2) . . . . ?
F66 F67 F69 F71 0.2(13) . . . . ?
F66 C02K F70 F71 -46.5(16) . . . . ?
F66 C02K F70 F69 116.5(14) . . . . ?
F66 C02K F65 F71 172(2) . . . . ?
F66 C02K F68 F67 23.3(15) . . . . ?
F66 C02K F68 F69 -140.6(14) . . . . ?
F66 C02K F71 F70 143.7(13) . . . . ?
F66 C02K F71 F65 -4.5(12) . . . . ?
F66 C02K F71 F69 131.5(11) . . . . ?
F66 C02K F69 F67 48(3) . . . . ?
F66 C02K F69 F70 -103(2) . . . . ?
F66 C02K F69 F68 57(3) . . . . ?
F66 C02K F69 F71 -92(2) . . . . ?
F66 F65 F71 C02K 12(3) . . . . ?
F66 F65 F71 F70 -18(4) . . . . ?
F66 F65 F71 F69 -15(4) . . . . ?
C02C C22 C23 C24 -179.5(2) . . . . ?
C63 C64 C02K F66 65.2(8) . . . . ?
C63 C64 C02K F67 134.6(15) . . . . ?
C63 C64 C02K F70 -81.3(8) . . . . ?
C63 C64 C02K F65 30.6(11) . . . . ?
C63 C64 C02K F68 174.3(8) . . . . ?
C63 C64 C02K F71 -38.1(13) . . . . ?
C63 C64 C02K F69 -132(3) . . . . ?
C63 C62 C61 C60 -0.2(4) . . . . ?
C63 C62 C02O F62 -28.0(5) . . . . ?
C63 C62 C02O F61 90.1(4) . . . . ?
C63 C62 C02O F63 -140.6(6) . . . . ?
C63 C62 C02O F64 -167.1(8) . . . . ?
C62 C02O F64 F63 77(3) . . . . ?
C61 C60 C65 C64 -1.4(4) . . . . ?
C61 C62 C02O F62 153.9(3) . . . . ?
C61 C62 C02O F61 -88.0(4) . . . . ?
C61 C62 C02O F63 41.3(6) . . . . ?
C61 C62 C02O F64 14.8(9) . . . . ?
C02H F02P F0AA F1 18.3(7) . . . . ?
C02H F02R F1 F0AA -19.0(6) . . . . ?
C02H F1 F0AA F02P -19.8(8) . . . . ?
C02I C24 C23 C22 -179.8(2) . . . . ?
F67 F66 C02K C64 104.2(9) . . . . ?
F67 F66 C02K F70 -114.6(12) . . . . ?
F67 F66 C02K F65 -150(2) . . . . ?
F67 F66 C02K F68 -15.2(10) . . . . ?
F67 F66 C02K F71 -142.6(12) . . . . ?
F67 F66 C02K F69 -55(3) . . . . ?
F67 F66 F65 C02K 30.3(18) . . . . ?
F67 F66 F65 F71 19(4) . . . . ?
F67 C02K F70 F71 -127.2(16) . . . . ?
F67 C02K F70 F69 35.8(17) . . . . ?
F67 C02K F65 F66 -27(2) . . . . ?
F67 C02K F65 F71 144.9(12) . . . . ?
F67 C02K F68 F69 -163.9(17) . . . . ?
F67 C02K F71 F70 88(2) . . . . ?
F67 C02K F71 F65 -60(2) . . . . ?
F67 C02K F71 F69 75.8(19) . . . . ?
F67 C02K F69 F70 -150.8(14) . . . . ?
F67 C02K F69 F68 9.6(10) . . . . ?
F67 C02K F69 F71 -139.9(11) . . . . ?
F67 F68 F69 C02K -19(2) . . . . ?
F67 F68 F69 F70 12(4) . . . . ?
F67 F68 F69 F71 9(3) . . . . ?
C02K C64 C63 C62 -179.2(3) . . . . ?
C02K F66 F67 F68 29.1(17) . . . . ?
C02K F66 F67 F69 24.9(7) . . . . ?
C02K F66 F65 F71 -11(3) . . . . ?
C02K F67 F68 F69 17.0(17) . . . . ?
C02K F67 F69 F70 32.5(14) . . . . ?
C02K F67 F69 F68 -156(2) . . . . ?
C02K F67 F69 F71 31.2(8) . . . . ?
C02K F70 F71 F65 27.4(11) . . . . ?
C02K F70 F71 F69 21(2) . . . . ?
C02K F70 F69 F67 -26.3(12) . . . . ?
C02K F70 F69 F68 -32(3) . . . . ?
C02K F70 F69 F71 -23(2) . . . . ?
C02K F65 F71 F70 -30.4(13) . . . . ?
C02K F65 F71 F69 -27.7(7) . . . . ?
C02K F68 F69 F67 19(2) . . . . ?
C02K F68 F69 F70 32(2) . . . . ?
C02K F68 F69 F71 27.9(10) . . . . ?
C02K F71 F69 F67 -30.9(10) . . . . ?
C02K F71 F69 F70 152(3) . . . . ?
C02K F71 F69 F68 -34.3(15) . . . . ?
F70 C02K F65 F66 -151.4(18) . . . . ?
F70 C02K F65 F71 20.1(10) . . . . ?
F70 C02K F68 F67 149.9(14) . . . . ?
F70 C02K F68 F69 -14.0(14) . . . . ?
F70 C02K F71 F65 -148.2(15) . . . . ?
F70 C02K F71 F69 -12.2(14) . . . . ?
F70 C02K F69 F67 150.8(14) . . . . ?
F70 C02K F69 F68 160.4(17) . . . . ?
F70 C02K F69 F71 10.9(12) . . . . ?
F70 F71 F69 F67 177(3) . . . . ?
F70 F71 F69 C02K -152(3) . . . . ?
F70 F71 F69 F68 174(3) . . . . ?
C02O C62 C61 C60 177.8(3) . . . . ?
F02P C02H F02R F1 44.3(7) . . . . ?
F02P C02H F1 F02R -155.3(4) . . . . ?
F02P C02H F1 F0AA 9.7(4) . . . . ?
F02P C02H F0AA F1 -167.3(5) . . . . ?
C5 O8 C3 C4 -177.3(4) . . . . ?
F02R C02H F02P F0AA -43.6(7) . . . . ?
F02R C02H F1 F0AA 165.0(5) . . . . ?
F02R C02H F0AA F02P 155.5(4) . . . . ?
F02R C02H F0AA F1 -11.8(4) . . . . ?
F02R F1 F0AA C02H 20.7(6) . . . . ?
F02R F1 F0AA F02P 0.9(13) . . . . ?
C3 O8 C5 C6 174.7(4) . . . . ?
F1 C02H F02P F0AA -10.2(4) . . . . ?
F1 C02H F0AA F02P 167.3(5) . . . . ?
F0AA C02H F02R F1 12.1(4) . . . . ?
F0AA C02H F1 F02R -165.0(5) . . . . ?
F65 F66 F67 C02K -34(2) . . . . ?
F65 F66 F67 F68 -5(3) . . . . ?
F65 F66 F67 F69 -9(3) . . . . ?
F65 F66 C02K C64 -105.6(18) . . . . ?
F65 F66 C02K F67 150(2) . . . . ?
F65 F66 C02K F70 36(2) . . . . ?
F65 F66 C02K F68 135.0(18) . . . . ?
F65 F66 C02K F71 8(2) . . . . ?
F65 F66 C02K F69 95(4) . . . . ?
F65 C02K F70 F71 -28.3(14) . . . . ?
F65 C02K F70 F69 134.6(14) . . . . ?
F65 C02K F68 F67 48.7(17) . . . . ?
F65 C02K F68 F69 -115.2(15) . . . . ?
F65 C02K F71 F70 148.2(15) . . . . ?
F65 C02K F71 F69 136.0(12) . . . . ?
F65 C02K F69 F67 89(2) . . . . ?
F65 C02K F69 F70 -62(2) . . . . ?
F65 C02K F69 F68 99(2) . . . . ?
F65 C02K F69 F71 -50.7(18) . . . . ?
F65 F71 F69 F67 3.6(13) . . . . ?
F65 F71 F69 C02K 34.5(9) . . . . ?
F65 F71 F69 F70 -174(3) . . . . ?
F65 F71 F69 F68 0.2(18) . . . . ?
F68 F67 C02K C64 102.2(12) . . . . ?
F68 F67 C02K F66 -154.2(16) . . . . ?
F68 F67 C02K F70 -37.1(18) . . . . ?
F68 F67 C02K F65 -138.9(13) . . . . ?
F68 F67 C02K F71 -88(2) . . . . ?
F68 F67 C02K F69 -12.1(14) . . . . ?
F68 F67 F69 C02K 156(2) . . . . ?
F68 F67 F69 F70 -171(3) . . . . ?
F68 F67 F69 F71 -173(2) . . . . ?
F68 C02K F70 F71 -148.3(12) . . . . ?
F68 C02K F70 F69 14.7(12) . . . . ?
F68 C02K F65 F66 -53(2) . . . . ?
F68 C02K F65 F71 118.2(11) . . . . ?
F68 C02K F71 F70 40.5(16) . . . . ?
F68 C02K F71 F65 -107.7(11) . . . . ?
F68 C02K F71 F69 28.3(11) . . . . ?
F68 C02K F69 F67 -9.6(10) . . . . ?
F68 C02K F69 F70 -160.4(17) . . . . ?
F68 C02K F69 F71 -149.4(12) . . . . ?
F71 C02K F70 F69 163.0(18) . . . . ?
F71 C02K F65 F66 -172(2) . . . . ?
F71 C02K F68 F67 125.1(17) . . . . ?
F71 C02K F68 F69 -38.8(17) . . . . ?
F71 C02K F69 F67 139.9(11) . . . . ?
F71 C02K F69 F70 -10.9(12) . . . . ?
F71 C02K F69 F68 149.4(12) . . . . ?
F71 F70 F69 F67 -3(3) . . . . ?
F71 F70 F69 C02K 23(2) . . . . ?
F71 F70 F69 F68 -9(4) . . . . ?
F64 F63 C02O F62 127(3) . . . . ?
F64 F63 C02O F61 13(3) . . . . ?
F64 F63 C02O C62 -113(3) . . . . ?
F69 F67 C02K C64 114.3(12) . . . . ?
F69 F67 C02K F66 -142.1(14) . . . . ?
F69 F67 C02K F70 -25.0(16) . . . . ?
F69 F67 C02K F65 -126.8(14) . . . . ?
F69 F67 C02K F68 12.1(14) . . . . ?
F69 F67 C02K F71 -76(2) . . . . ?
F69 F67 F68 C02K -17.0(17) . . . . ?
F69 C02K F70 F71 -163.0(18) . . . . ?
F69 C02K F65 F66 -112(3) . . . . ?
F69 C02K F65 F71 60(3) . . . . ?
F69 C02K F68 F67 163.9(17) . . . . ?
F69 C02K F71 F70 12.2(14) . . . . ?
F69 C02K F71 F65 -136.0(12) . . . . ?
F69 F70 F71 C02K -21(2) . . . . ?
F69 F70 F71 F65 7(3) . . . . ?
